data_2204819
loop_
_publ_author_name
'Jian-Guo Yang'
'Fu-You Pan'

_publ_section_title
;
 3-[(4-Bromo-2-thienyl)methylenehydrazinocarbonyl]-1<i>H</i>-1,2,4-triazole
;
_journal_issue 12
_journal_name_full 'Acta Crystallographica Section E'
_journal_page_first o2342
_journal_page_last o2344
_journal_paper_doi 10.1107/S1600536804026613
_journal_volume 60
_journal_year 2004
_chemical_formula_iupac 'C8 H6 Br N5 O S'
_chemical_formula_moiety 'C8 H6 Br N5 O S'
_chemical_formula_sum 'C8 H6 Br N5 O S'
_chemical_formula_weight 300.15
_chemical_name_systematic
;
3-[(4-Bromo-2-thienyl)methylenehydrazinocarboxyl]-1H-1,2,4-triazole
;
_space_group_IT_number 14
_symmetry_cell_setting monoclinic
_symmetry_space_group_name_Hall '-P 2ybc'
_symmetry_space_group_name_H-M 'P 1 21/c 1'
_atom_sites_solution_hydrogens geom
_atom_sites_solution_primary direct
_atom_sites_solution_secondary difmap
_audit_creation_method SHELXL-97
_cell_angle_alpha 90.00
_cell_angle_beta 100.312(2)
_cell_angle_gamma 90.00
_cell_formula_units_Z 4
_cell_length_a 7.3236(10)
_cell_length_b 7.6535(10)
_cell_length_c 18.761(3)
_cell_measurement_reflns_used 2196
_cell_measurement_temperature 293(2)
_cell_measurement_theta_max 53.991
_cell_measurement_theta_min 4.414
_cell_volume 1034.6(3)
_computing_cell_refinement 'SAINT (Bruker, 2002)'
_computing_data_collection 'SMART (Bruker, 2002)'
_computing_data_reduction SAINT
_computing_molecular_graphics SHELXTL
_computing_publication_material SHELXTL
_computing_structure_refinement SHELXTL
_computing_structure_solution 'SHELXTL (Bruker, 2002)'
_diffrn_ambient_temperature 293(2)
_diffrn_measured_fraction_theta_full 0.992
_diffrn_measured_fraction_theta_max 0.992
_diffrn_measurement_device_type 'Bruker APEX area-detector'
_diffrn_measurement_method '\f and \w'
_diffrn_radiation_monochromator graphite
_diffrn_radiation_source 'fine-focus sealed tube'
_diffrn_radiation_type MoK\a
_diffrn_radiation_wavelength 0.71073
_diffrn_reflns_av_R_equivalents 0.1418
_diffrn_reflns_av_sigmaI/netI 0.1133
_diffrn_reflns_limit_h_max 9
_diffrn_reflns_limit_h_min -8
_diffrn_reflns_limit_k_max 9
_diffrn_reflns_limit_k_min -8
_diffrn_reflns_limit_l_max 20
_diffrn_reflns_limit_l_min -23
_diffrn_reflns_number 5711
_diffrn_reflns_theta_full 27.00
_diffrn_reflns_theta_max 27.00
_diffrn_reflns_theta_min 2.21
_diffrn_standards_decay_% 0
_diffrn_standards_interval_time 0
_diffrn_standards_number 0
_exptl_absorpt_coefficient_mu 4.159
_exptl_absorpt_correction_T_max 0.459
_exptl_absorpt_correction_T_min 0.253
_exptl_absorpt_correction_type multi-scan
_exptl_absorpt_process_details '(SADABS; Bruker, 2002)'
_exptl_crystal_colour colorless
_exptl_crystal_density_diffrn 1.927
_exptl_crystal_density_method 'not measured'
_exptl_crystal_description block
_exptl_crystal_F_000 592
_exptl_crystal_size_max 0.478
_exptl_crystal_size_mid 0.216
_exptl_crystal_size_min 0.187
_refine_diff_density_max 0.895
_refine_diff_density_min -0.997
_refine_ls_extinction_method none
_refine_ls_goodness_of_fit_ref 0.967
_refine_ls_hydrogen_treatment refall
_refine_ls_matrix_type full
_refine_ls_number_parameters 169
_refine_ls_number_reflns 2242
_refine_ls_number_restraints 1
_refine_ls_restrained_S_all 0.967
_refine_ls_R_factor_all 0.0604
_refine_ls_R_factor_gt 0.0483
_refine_ls_shift/su_max 0.001
_refine_ls_shift/su_mean 0.000
_refine_ls_structure_factor_coef Fsqd
_refine_ls_weighting_details 'calc w = 1/[\s^2^(Fo^2^)+(0.0562P)^2^] where P = (Fo^2^+2Fc^2^)/3'
_refine_ls_weighting_scheme calc
_refine_ls_wR_factor_gt 0.1243
_refine_ls_wR_factor_ref 0.1281
_reflns_number_gt 1698
_reflns_number_total 2242
_reflns_threshold_expression I>2\s(I)
_cod_data_source_file wn6294.cif
_cod_data_source_block I
_cod_original_cell_volume 1034.6(2)
_cod_original_sg_symbol_H-M 'P 21/c'
_cod_database_code 2204819
_cod_database_fobs_code 2204819

loop_
_symmetry_equiv_pos_as_xyz
'x, y, z'
'-x, y+1/2, -z+1/2'
'-x, -y, -z'
'x, -y-1/2, z-1/2'

loop_
_atom_site_label
_atom_site_fract_x
_atom_site_fract_y
_atom_site_fract_z
_atom_site_U_iso_or_equiv
_atom_site_adp_type
_atom_site_calc_flag
_atom_site_refinement_flags
_atom_site_occupancy
_atom_site_type_symbol
Br 1.04858(7) 1.62849(5) 1.13621(2) 0.0425(2) Uani d . 1 Br
S1 0.8817(2) 1.08789(15) 1.15594(6) 0.0486(4) Uani d . 1 S
O1 0.6319(5) 0.9003(4) 0.87074(15) 0.0394(8) Uani d . 1 O
N1 0.6310(5) 0.7603(4) 0.97811(16) 0.0310(8) Uani d . 1 N
N2 0.7021(5) 0.8842(4) 1.02899(16) 0.0309(8) Uani d . 1 N
N3 0.4901(5) 0.4569(4) 0.90244(16) 0.0328(8) Uani d . 1 N
N4 0.5102(5) 0.5966(4) 0.79821(17) 0.0351(8) Uani d . 1 N
N5 0.4540(6) 0.4308(5) 0.78557(17) 0.0378(9) Uani d D 1 N
C1 0.6015(5) 0.7703(5) 0.90607(19) 0.0277(8) Uani d . 1 C
C2 0.5311(6) 0.6061(5) 0.86830(19) 0.0286(8) Uani d . 1 C
C3 0.4451(7) 0.3505(6) 0.8471(2) 0.0382(10) Uani d . 1 C
C4 0.7617(6) 1.0304(5) 1.0100(2) 0.0341(9) Uani d . 1 C
C5 0.8428(6) 1.1503(5) 1.0661(2) 0.0312(9) Uani d . 1 C
C6 0.8940(6) 1.3176(6) 1.0586(2) 0.0335(9) Uani d . 1 C
C7 0.9648(6) 1.3961(5) 1.1264(2) 0.0314(9) Uani d . 1 C
C8 0.9702(7) 1.2892(6) 1.1825(2) 0.0450(12) Uani d . 1 C
H1 0.602(6) 0.675(6) 0.999(2) 0.022(10) Uiso d . 1 H
H3 0.426(6) 0.225(7) 0.853(2) 0.034(12) Uiso d . 1 H
H4 0.753(5) 1.067(6) 0.963(2) 0.028(11) Uiso d . 1 H
H5 0.456(7) 0.398(5) 0.7444(14) 0.046(14) Uiso d D 1 H
H6 0.870(6) 1.385(5) 1.011(3) 0.034(12) Uiso d . 1 H
H8 1.007(6) 1.310(6) 1.228(2) 0.030(11) Uiso d . 1 H

loop_
_atom_site_aniso_label
_atom_site_aniso_U_11
_atom_site_aniso_U_22
_atom_site_aniso_U_33
_atom_site_aniso_U_12
_atom_site_aniso_U_13
_atom_site_aniso_U_23
Br 0.0614(3) 0.0278(3) 0.0378(3) -0.0086(2) 0.0077(2) -0.00649(16)
S1 0.0836(10) 0.0297(6) 0.0269(5) -0.0129(6) -0.0052(6) 0.0039(4)
O1 0.068(2) 0.0234(14) 0.0245(14) -0.0085(14) 0.0028(14) 0.0010(10)
N1 0.048(2) 0.0220(17) 0.0211(15) -0.0078(16) 0.0027(14) -0.0004(12)
N2 0.0440(19) 0.0238(17) 0.0227(16) -0.0028(15) 0.0001(15) -0.0039(12)
N3 0.052(2) 0.0242(18) 0.0224(16) -0.0071(16) 0.0063(15) -0.0005(12)
N4 0.055(2) 0.0223(17) 0.0269(16) -0.0035(15) 0.0036(16) -0.0019(12)
N5 0.064(2) 0.0285(18) 0.0204(16) -0.0105(18) 0.0070(16) -0.0081(13)
C1 0.035(2) 0.0209(19) 0.0259(18) 0.0031(16) 0.0026(16) -0.0006(14)
C2 0.041(2) 0.0204(18) 0.0240(18) 0.0027(17) 0.0058(16) -0.0011(13)
C3 0.057(3) 0.025(2) 0.032(2) -0.011(2) 0.009(2) -0.0064(15)
C4 0.049(3) 0.030(2) 0.0217(19) -0.0046(19) 0.0034(17) -0.0027(15)
C5 0.046(2) 0.024(2) 0.0225(18) -0.0004(18) 0.0028(17) -0.0013(14)
C6 0.044(2) 0.029(2) 0.0263(19) -0.0036(19) 0.0039(18) -0.0001(16)
C7 0.039(2) 0.028(2) 0.0268(19) -0.0008(18) 0.0038(17) -0.0048(15)
C8 0.072(3) 0.033(3) 0.026(2) -0.011(2) -0.001(2) -0.0042(17)

loop_
_atom_type_symbol
_atom_type_description
_atom_type_scat_dispersion_real
_atom_type_scat_dispersion_imag
_atom_type_scat_source
C C 0.0033 0.0016 'International Tables Vol C Tables 4.2.6.8 and 6.1.1.4'
H H 0.0000 0.0000 'International Tables Vol C Tables 4.2.6.8 and 6.1.1.4'
N N 0.0061 0.0033 'International Tables Vol C Tables 4.2.6.8 and 6.1.1.4'
O O 0.0106 0.0060 'International Tables Vol C Tables 4.2.6.8 and 6.1.1.4'
S S 0.1246 0.1234 'International Tables Vol C Tables 4.2.6.8 and 6.1.1.4'
Br Br -0.2901 2.4595 'International Tables Vol C Tables 4.2.6.8 and 6.1.1.4'

loop_
_geom_angle_atom_site_label_1
_geom_angle_atom_site_label_2
_geom_angle_atom_site_label_3
_geom_angle
C8 S1 C5 91.3(2)
C1 N1 N2 129.4(3)
C1 N1 H1 123(3)
N2 N1 H1 108(3)
C4 N2 N1 121.1(3)
C3 N3 C2 101.1(3)
C2 N4 N5 102.0(3)
C3 N5 N4 110.3(3)
C3 N5 H5 134(3)
N4 N5 H5 114(3)
O1 C1 N1 125.3(4)
O1 C1 C2 120.3(3)
N1 C1 C2 114.4(3)
N4 C2 N3 115.6(3)
N4 C2 C1 119.8(3)
N3 C2 C1 124.6(3)
N3 C3 N5 111.0(4)
N3 C3 H3 122(2)
N5 C3 H3 126(2)
N2 C4 C5 118.1(3)
N2 C4 H4 124(3)
C5 C4 H4 117(3)
C6 C5 C4 127.9(4)
C6 C5 S1 111.3(3)
C4 C5 S1 120.8(3)
C5 C6 C7 111.9(4)
C5 C6 H6 125(2)
C7 C6 H6 123(2)
C8 C7 C6 113.8(4)
C8 C7 Br 122.8(3)
C6 C7 Br 123.4(3)
C7 C8 S1 111.6(3)
C7 C8 H8 129(3)
S1 C8 H8 119(3)

loop_
_geom_bond_atom_site_label_1
_geom_bond_atom_site_label_2
_geom_bond_distance
_geom_bond_publ_flag
Br C7 1.880(4) yes
S1 C8 1.711(5) yes
S1 C5 1.726(4) yes
O1 C1 1.238(5) yes
N1 C1 1.332(5) yes
N1 N2 1.380(4) yes
N1 H1 0.81(4) ?
N2 C4 1.275(5) yes
N3 C3 1.315(5) yes
N3 C2 1.368(5) yes
N4 C2 1.298(5) yes
N4 N5 1.342(5) ?
N5 C3 1.319(6) yes
N5 H5 0.815(19) ?
C1 C2 1.489(5) ?
C3 H3 0.98(5) ?
C4 C5 1.441(5) yes
C4 H4 0.91(4) ?
C5 C6 1.349(6) yes
C6 C7 1.417(5) yes
C6 H6 1.01(5) ?
C7 C8 1.329(6) yes
C8 H8 0.86(4) ?

loop_
_geom_hbond_atom_site_label_D
_geom_hbond_atom_site_label_H
_geom_hbond_atom_site_label_A
_geom_hbond_site_symmetry_A
_geom_hbond_distance_DH
_geom_hbond_distance_HA
_geom_hbond_distance_DA
_geom_hbond_angle_DHA
N5 H5 N4 2_646 0.815(19) 2.47(4) 3.038(5) 128(4)
N5 H5 O1 2_646 0.815(19) 2.14(3) 2.897(4) 154(5)
N1 H1 N3 3_667 0.81(4) 2.30(4) 3.047(5) 152(4)

loop_
_geom_torsion_atom_site_label_1
_geom_torsion_atom_site_label_2
_geom_torsion_atom_site_label_3
_geom_torsion_atom_site_label_4
_geom_torsion
C1 N1 N2 C4 -4.4(7)
C2 N4 N5 C3 -0.3(5)
N2 N1 C1 O1 -1.2(7)
N2 N1 C1 C2 177.1(4)
N5 N4 C2 N3 -0.7(5)
N5 N4 C2 C1 177.4(4)
C3 N3 C2 N4 1.3(5)
C3 N3 C2 C1 -176.6(4)
O1 C1 C2 N4 3.4(6)
N1 C1 C2 N4 -175.0(4)
O1 C1 C2 N3 -178.7(4)
N1 C1 C2 N3 2.9(6)
C2 N3 C3 N5 -1.5(5)
N4 N5 C3 N3 1.2(6)
N1 N2 C4 C5 -176.9(4)
N2 C4 C5 C6 -171.5(5)
N2 C4 C5 S1 7.1(6)
C8 S1 C5 C6 -0.8(4)
C8 S1 C5 C4 -179.6(4)
C4 C5 C6 C7 178.6(4)
S1 C5 C6 C7 -0.2(5)
C5 C6 C7 C8 1.4(6)
C5 C6 C7 Br -179.8(3)
C6 C7 C8 S1 -2.0(6)
Br C7 C8 S1 179.3(3)
C5 S1 C8 C7 1.6(4)

loop_
_cod_related_entry_id
_cod_related_entry_database
_cod_related_entry_code
1 ChemSpider 21173786
